data_7247833
loop_
_publ_author_name
'Duan, Wen-Long'
'Yan, Ming-Yue'
'Yan, Feng'
'Luan, Jian'

_publ_section_title
;
 Fabrication of two 5-R-isophthalic acid-modulated Cu-based coordination
 polymers as urease inhibitors
;
_journal_issue 3
_journal_name_full CrystEngComm
_journal_page_first 324
_journal_page_last 333
_journal_paper_doi 10.1039/D3CE01109G
_journal_volume 26
_journal_year 2024
_chemical_formula_sum 'C27 H18 Cu N4 O9'
_chemical_formula_weight 605.99
_space_group_IT_number 14
_space_group_name_Hall '-P 2yn'
_space_group_name_H-M_alt 'P 1 21/n 1'
_symmetry_cell_setting monoclinic
_symmetry_space_group_name_H-M 'P 1 21/n 1'
_atom_sites_solution_hydrogens geom
_atom_sites_solution_primary direct
_atom_sites_solution_secondary difmap
_audit_creation_method SHELXL-97
_audit_update_record
;
2023-08-10 deposited with the CCDC.	2023-12-04 downloaded from the CCDC.
;
_cell_angle_alpha 90.00
_cell_angle_beta 94.484(4)
_cell_angle_gamma 90.00
_cell_formula_units_Z 4
_cell_length_a 5.1004(7)
_cell_length_b 20.907(3)
_cell_length_c 21.437(3)
_cell_measurement_reflns_used 38329
_cell_measurement_temperature 296(2)
_cell_measurement_theta_max 31.52
_cell_measurement_theta_min 1.91
_cell_volume 2278.9(6)
_computing_cell_refinement 'SMART (Bruker, 2001)'
_computing_data_collection 'SMART (Bruker, 2001)'
_computing_data_reduction 'SAINT+ (Bruker, 1999)'
_computing_molecular_graphics 'PLATON (Spek, 2003)'
_computing_publication_material 'SHELXTL (1998)'
_computing_structure_refinement 'SHELXL-97 (Sheldrick, 2008)'
_computing_structure_solution 'SHELXS-97 (Sheldrick, 2008)'
_diffrn_ambient_temperature 296(2)
_diffrn_measured_fraction_theta_full 0.995
_diffrn_measured_fraction_theta_max 0.995
_diffrn_measurement_device_type 'CCD area detector'
_diffrn_measurement_method 'phi and omega scans'
_diffrn_radiation_monochromator graphite
_diffrn_radiation_source 'fine-focus sealed tube'
_diffrn_radiation_type MoK\a
_diffrn_radiation_wavelength 0.71073
_diffrn_reflns_av_R_equivalents 0.0927
_diffrn_reflns_av_sigmaI/netI 0.0926
_diffrn_reflns_limit_h_max 7
_diffrn_reflns_limit_h_min -7
_diffrn_reflns_limit_k_max 30
_diffrn_reflns_limit_k_min -28
_diffrn_reflns_limit_l_max 31
_diffrn_reflns_limit_l_min -29
_diffrn_reflns_number 37672
_diffrn_reflns_theta_full 31.52
_diffrn_reflns_theta_max 31.52
_diffrn_reflns_theta_min 1.91
_exptl_absorpt_coefficient_mu 1.031
_exptl_absorpt_correction_T_max 0.893
_exptl_absorpt_correction_T_min 0.875
_exptl_absorpt_correction_type multi-scan
_exptl_absorpt_process_details SADABS
_exptl_crystal_colour BLUE
_exptl_crystal_density_diffrn 1.766
_exptl_crystal_density_method 'not measured'
_exptl_crystal_description BLOCK
_exptl_crystal_F_000 1236
_exptl_crystal_size_max 0.13
_exptl_crystal_size_mid 0.12
_exptl_crystal_size_min 0.11
_refine_diff_density_max 2.640
_refine_diff_density_min -0.919
_refine_diff_density_rms 0.257
_refine_ls_extinction_method none
_refine_ls_goodness_of_fit_ref 1.020
_refine_ls_hydrogen_treatment constr
_refine_ls_matrix_type full
_refine_ls_number_parameters 370
_refine_ls_number_reflns 7574
_refine_ls_number_restraints 0
_refine_ls_restrained_S_all 1.020
_refine_ls_R_factor_all 0.1570
_refine_ls_R_factor_gt 0.0763
_refine_ls_shift/su_max 0.000
_refine_ls_shift/su_mean 0.000
_refine_ls_structure_factor_coef Fsqd
_refine_ls_weighting_details 'calc w=1/[\s^2^(Fo^2^)+(0.1510P)^2^+0.0000P] where P=(Fo^2^+2Fc^2^)/3'
_refine_ls_weighting_scheme calc
_refine_ls_wR_factor_gt 0.2069
_refine_ls_wR_factor_ref 0.2602
_reflns_number_gt 4064
_reflns_number_total 7574
_reflns_threshold_expression >2sigma(I)
_cod_data_source_file d3ce01109g2.cif
_cod_data_source_block Cu_CP_COOH
_cod_depositor_comments
;
The following automatic conversions were performed:

data item '_symmetry_cell_setting' value 'Monoclinic' was changed to
'monoclinic' in accordance with the
/home/data/users/saulius/crontab/automatic-downloads/rss-feeds/RSC/lib/dictionaries/cif_core.dic
dictionary named 'cif_core.dic' version 2.4.2 last updated on
2011-04-26.

Automatic conversion script
Id: cif_fix_values 8170 2020-07-09 18:12:32Z antanas 

 Adding full bibliography for 7247833--7247834.cif.
;
_cod_original_cell_volume 2279.0(5)
_cod_original_sg_symbol_H-M 'P 21/n'
_cod_database_code 7247833

loop_
_symmetry_equiv_pos_as_xyz
'x, y, z'
'-x+1/2, y+1/2, -z+1/2'
'-x, -y, -z'
'x-1/2, -y-1/2, z-1/2'

loop_
_atom_site_label
_atom_site_type_symbol
_atom_site_fract_x
_atom_site_fract_y
_atom_site_fract_z
_atom_site_U_iso_or_equiv
_atom_site_adp_type
_atom_site_occupancy
_atom_site_symmetry_multiplicity
_atom_site_calc_flag
_atom_site_refinement_flags
_atom_site_disorder_assembly
_atom_site_disorder_group
Cu1 Cu 0.18547(11) 0.00208(2) 0.23918(2) 0.02224(17) Uani 1 1 d . . .
N1 N 0.4290(7) 0.00403(15) 0.16722(17) 0.0195(7) Uani 1 1 d . . .
C1 C 0.6287(9) -0.0381(2) 0.1671(2) 0.0270(9) Uani 1 1 d . . .
H1A H 0.6504 -0.0678 0.1994 0.032 Uiso 1 1 calc R . .
O1 O 0.3331(6) -0.07896(15) 0.26838(15) 0.0294(7) Uani 1 1 d . . .
O2 O 0.0637(8) -0.14204(18) 0.20952(19) 0.0454(10) Uani 1 1 d . . .
N2 N 1.4868(8) 0.49262(15) -0.18047(19) 0.0252(8) Uani 1 1 d . . .
C2 C 0.8030(9) -0.0391(2) 0.1207(2) 0.0279(10) Uani 1 1 d . . .
H2A H 0.9362 -0.0695 0.1217 0.033 Uiso 1 1 calc R . .
O3 O 0.1476(7) -0.37759(17) 0.23467(16) 0.0355(8) Uani 1 1 d . . .
N3 N 0.5519(7) 0.10168(18) 0.03007(18) 0.0272(8) Uani 1 1 d . . .
H3B H 0.3952 0.1132 0.0171 0.033 Uiso 1 1 calc R . .
C3 C 0.7778(11) 0.0054(2) 0.0731(2) 0.0314(10) Uani 1 1 d . . .
H3A H 0.8884 0.0045 0.0407 0.038 Uiso 1 1 calc R . .
O4 O 0.4834(6) -0.41907(14) 0.29194(14) 0.0263(7) Uani 1 1 d . . .
N4 N 1.0264(8) 0.38496(18) -0.11071(18) 0.0304(9) Uani 1 1 d . . .
H4A H 0.9298 0.3746 -0.1439 0.036 Uiso 1 1 calc R . .
C4 C 0.5819(9) 0.0520(2) 0.0749(2) 0.0245(9) Uani 1 1 d . . .
O5 O 1.1150(7) -0.27579(17) 0.41208(18) 0.0393(9) Uani 1 1 d . . .
C5 C 0.4128(9) 0.0485(2) 0.1216(2) 0.0266(9) Uani 1 1 d . . .
H5A H 0.2788 0.0786 0.1217 0.032 Uiso 1 1 calc R . .
O6 O 1.0344(8) -0.17157(17) 0.41181(19) 0.0451(10) Uani 1 1 d . . .
H6A H 1.0484 -0.1704 0.4516 0.054 Uiso 1 1 d R . .
C6 C 0.7576(9) 0.1321(2) 0.0064(2) 0.0266(9) Uani 1 1 d . . .
C7 C 0.6932(9) 0.1889(2) -0.0332(2) 0.0239(9) Uani 1 1 d . . .
O7 O 0.9849(7) 0.11467(19) 0.0180(2) 0.0442(10) Uani 1 1 d . . .
C8 C 0.8629(9) 0.2414(2) -0.0276(2) 0.0253(9) Uani 1 1 d . . .
H8A H 1.0074 0.2408 0.0017 0.030 Uiso 1 1 calc R . .
O8 O 1.1196(8) 0.36244(17) -0.00768(16) 0.0392(9) Uani 1 1 d . . .
O9 O 0.2301(7) 0.24587(16) -0.16194(16) 0.0348(8) Uani 1 1 d . . .
H9A H 0.0878 0.2364 -0.1460 0.042 Uiso 1 1 d R . .
C9 C 0.8148(9) 0.2945(2) -0.0660(2) 0.0243(9) Uani 1 1 d . . .
C10 C 0.6001(9) 0.2945(2) -0.1101(2) 0.0253(9) Uani 1 1 d . . .
H10A H 0.5677 0.3301 -0.1355 0.030 Uiso 1 1 calc R . .
C11 C 0.4335(9) 0.2421(2) -0.1167(2) 0.0268(9) Uani 1 1 d . . .
C12 C 0.4743(9) 0.1898(2) -0.0769(2) 0.0270(9) Uani 1 1 d . . .
H12A H 0.3569 0.1557 -0.0794 0.032 Uiso 1 1 calc R . .
C13 C 0.9995(9) 0.3497(2) -0.0578(2) 0.0278(10) Uani 1 1 d . . .
C14 C 1.1987(10) 0.4365(2) -0.1150(2) 0.0293(10) Uani 1 1 d . . .
C15 C 1.2552(15) 0.4803(3) -0.0679(3) 0.0527(17) Uani 1 1 d . . .
H15A H 1.1787 0.4767 -0.0301 0.063 Uiso 1 1 calc R . .
C16 C 1.4255(16) 0.5290(3) -0.0777(3) 0.062(2) Uani 1 1 d . . .
H16A H 1.4600 0.5598 -0.0469 0.074 Uiso 1 1 calc R . .
C17 C 1.5457(13) 0.5329(3) -0.1323(3) 0.0433(14) Uani 1 1 d . . .
H17A H 1.6722 0.5643 -0.1364 0.052 Uiso 1 1 calc R . .
C18 C 1.3160(9) 0.4452(2) -0.1713(2) 0.0269(9) Uani 1 1 d . . .
H18A H 1.2738 0.4168 -0.2039 0.032 Uiso 1 1 calc R . .
C19 C 0.2485(10) -0.1342(2) 0.2494(2) 0.0270(9) Uani 1 1 d . . .
C20 C 0.3960(9) -0.19041(19) 0.2788(2) 0.0221(8) Uani 1 1 d . . .
C21 C 0.6157(9) -0.18292(19) 0.3216(2) 0.0262(9) Uani 1 1 d . . .
H21A H 0.6731 -0.1421 0.3331 0.031 Uiso 1 1 calc R . .
C22 C 0.7492(9) -0.2362(2) 0.3470(2) 0.0241(9) Uani 1 1 d . . .
C23 C 0.9820(9) -0.2305(2) 0.3936(2) 0.0276(9) Uani 1 1 d . . .
C24 C 0.6691(9) -0.2971(2) 0.3293(2) 0.0263(9) Uani 1 1 d . . .
H24A H 0.7638 -0.3325 0.3449 0.032 Uiso 1 1 calc R . .
C25 C 0.4470(9) -0.30573(19) 0.2882(2) 0.0225(8) Uani 1 1 d . . .
C26 C 0.3503(9) -0.3710(2) 0.2698(2) 0.0223(9) Uani 1 1 d . . .
C27 C 0.3107(9) -0.25244(19) 0.2635(2) 0.0238(9) Uani 1 1 d . . .
H27A H 0.1611 -0.2583 0.2364 0.029 Uiso 1 1 calc R . .

loop_
_atom_site_aniso_label
_atom_site_aniso_U_11
_atom_site_aniso_U_22
_atom_site_aniso_U_33
_atom_site_aniso_U_23
_atom_site_aniso_U_13
_atom_site_aniso_U_12
Cu1 0.0279(3) 0.0131(2) 0.0260(3) 0.0023(2) 0.0040(2) 0.0037(2)
N1 0.0238(17) 0.0135(14) 0.0215(17) 0.0033(13) 0.0027(13) 0.0041(13)
C1 0.026(2) 0.023(2) 0.032(2) 0.0058(18) 0.0014(18) 0.0022(17)
O1 0.0388(19) 0.0160(14) 0.0340(18) 0.0051(13) 0.0059(15) 0.0063(12)
O2 0.042(2) 0.0312(19) 0.060(3) 0.0095(18) -0.0196(19) 0.0036(16)
N2 0.031(2) 0.0147(16) 0.031(2) -0.0032(14) 0.0086(16) -0.0076(13)
C2 0.026(2) 0.0201(19) 0.037(3) -0.0006(18) 0.0032(19) 0.0037(17)
O3 0.040(2) 0.0271(18) 0.0370(19) -0.0004(14) -0.0104(16) -0.0075(14)
N3 0.0225(19) 0.0266(18) 0.032(2) 0.0124(16) -0.0003(15) 0.0013(15)
C3 0.046(3) 0.021(2) 0.027(2) 0.0030(18) 0.002(2) -0.0044(19)
O4 0.0320(17) 0.0152(13) 0.0312(17) 0.0006(12) -0.0008(13) -0.0028(12)
N4 0.035(2) 0.029(2) 0.027(2) 0.0043(16) -0.0021(16) -0.0130(16)
C4 0.026(2) 0.0181(18) 0.029(2) 0.0034(17) -0.0020(17) -0.0020(16)
O5 0.039(2) 0.0300(18) 0.047(2) 0.0039(16) -0.0131(17) 0.0036(15)
C5 0.025(2) 0.023(2) 0.031(2) 0.0034(18) -0.0020(18) 0.0038(17)
O6 0.057(3) 0.0261(17) 0.048(2) -0.0059(16) -0.0233(19) -0.0047(17)
C6 0.027(2) 0.023(2) 0.029(2) 0.0053(18) -0.0008(18) -0.0008(17)
C7 0.023(2) 0.0210(19) 0.028(2) 0.0040(17) 0.0034(17) 0.0005(16)
O7 0.0258(19) 0.042(2) 0.065(3) 0.0280(19) 0.0042(17) 0.0027(15)
C8 0.028(2) 0.024(2) 0.024(2) 0.0048(17) 0.0008(17) -0.0007(17)
O8 0.051(2) 0.0322(18) 0.0315(19) 0.0080(15) -0.0130(16) -0.0142(17)
O9 0.0281(17) 0.0390(19) 0.0354(19) 0.0083(15) -0.0106(14) -0.0092(15)
C9 0.026(2) 0.0208(19) 0.026(2) 0.0063(16) -0.0003(17) -0.0038(16)
C10 0.025(2) 0.024(2) 0.026(2) 0.0081(17) -0.0038(17) -0.0004(17)
C11 0.024(2) 0.028(2) 0.028(2) 0.0034(18) -0.0009(17) -0.0049(18)
C12 0.024(2) 0.023(2) 0.034(2) 0.0066(18) 0.0004(19) -0.0035(17)
C13 0.027(2) 0.023(2) 0.033(2) 0.0067(18) 0.0000(19) -0.0054(17)
C14 0.033(3) 0.024(2) 0.031(2) 0.0051(18) 0.006(2) -0.0072(18)
C15 0.081(5) 0.043(3) 0.037(3) -0.009(3) 0.021(3) -0.023(3)
C16 0.111(6) 0.033(3) 0.044(3) -0.019(3) 0.024(4) -0.040(3)
C17 0.065(4) 0.031(3) 0.036(3) -0.012(2) 0.016(3) -0.021(3)
C18 0.033(2) 0.0192(19) 0.029(2) -0.0016(17) 0.0004(19) -0.0055(17)
C19 0.030(2) 0.0195(19) 0.033(2) 0.0097(18) 0.0080(19) 0.0042(17)
C20 0.025(2) 0.0165(18) 0.025(2) 0.0058(16) 0.0014(17) 0.0046(15)
C21 0.034(2) 0.0143(18) 0.030(2) 0.0000(16) 0.0014(19) 0.0010(16)
C22 0.029(2) 0.0164(18) 0.026(2) 0.0011(16) -0.0033(18) 0.0018(16)
C23 0.031(2) 0.022(2) 0.029(2) 0.0034(18) -0.0027(19) -0.0044(17)
C24 0.032(2) 0.0157(18) 0.030(2) 0.0022(17) -0.0041(19) 0.0031(16)
C25 0.030(2) 0.0139(17) 0.023(2) 0.0000(15) 0.0000(17) 0.0001(16)
C26 0.028(2) 0.0187(19) 0.021(2) 0.0000(15) 0.0038(17) -0.0043(16)
C27 0.025(2) 0.0189(19) 0.027(2) 0.0027(16) -0.0023(17) -0.0013(16)

loop_
_atom_type_symbol
_atom_type_description
_atom_type_scat_dispersion_real
_atom_type_scat_dispersion_imag
_atom_type_scat_source
C C 0.0033 0.0016 'International Tables Vol C Tables 4.2.6.8 and 6.1.1.4'
H H 0.0000 0.0000 'International Tables Vol C Tables 4.2.6.8 and 6.1.1.4'
N N 0.0061 0.0033 'International Tables Vol C Tables 4.2.6.8 and 6.1.1.4'
O O 0.0106 0.0060 'International Tables Vol C Tables 4.2.6.8 and 6.1.1.4'
Cu Cu 0.3201 1.2651 'International Tables Vol C Tables 4.2.6.8 and 6.1.1.4'

loop_
_geom_angle_atom_site_label_1
_geom_angle_atom_site_label_2
_geom_angle_atom_site_label_3
_geom_angle
_geom_angle_site_symmetry_1
_geom_angle_site_symmetry_3
_geom_angle_publ_flag
O1 Cu1 O4 176.45(14) . 2 ?
O1 Cu1 N1 91.00(13) . . ?
O4 Cu1 N1 90.18(13) 2 . ?
O1 Cu1 N2 88.92(13) . 4_466 ?
O4 Cu1 N2 90.43(13) 2 4_466 ?
N1 Cu1 N2 171.16(15) . 4_466 ?
C5 N1 C1 116.9(4) . . ?
C5 N1 Cu1 123.6(3) . . ?
C1 N1 Cu1 119.4(3) . . ?
N1 C1 C2 122.6(4) . . ?
C19 O1 Cu1 124.7(3) . . ?
C18 N2 C17 117.2(4) . . ?
C18 N2 Cu1 121.8(3) . 4_765 ?
C17 N2 Cu1 120.7(3) . 4_765 ?
C3 C2 C1 119.6(4) . . ?
C6 N3 C4 123.5(4) . . ?
C2 C3 C4 118.4(5) . . ?
C26 O4 Cu1 109.2(3) . 2_545 ?
C13 N4 C14 125.1(4) . . ?
C5 C4 C3 118.2(4) . . ?
C5 C4 N3 119.6(4) . . ?
C3 C4 N3 122.2(4) . . ?
N1 C5 C4 124.1(4) . . ?
O7 C6 N3 122.1(4) . . ?
O7 C6 C7 121.3(4) . . ?
N3 C6 C7 116.5(4) . . ?
C8 C7 C12 120.2(4) . . ?
C8 C7 C6 118.2(4) . . ?
C12 C7 C6 121.6(4) . . ?
C9 C8 C7 119.7(4) . . ?
C10 C9 C8 119.7(4) . . ?
C10 C9 C13 122.5(4) . . ?
C8 C9 C13 117.8(4) . . ?
C11 C10 C9 120.8(4) . . ?
O9 C11 C10 116.8(4) . . ?
O9 C11 C12 123.3(4) . . ?
C10 C11 C12 119.8(4) . . ?
C11 C12 C7 119.6(4) . . ?
O8 C13 N4 122.3(4) . . ?
O8 C13 C9 122.7(4) . . ?
N4 C13 C9 115.0(4) . . ?
C15 C14 N4 124.1(5) . . ?
C15 C14 C18 117.8(4) . . ?
N4 C14 C18 118.1(4) . . ?
C16 C15 C14 118.9(5) . . ?
C15 C16 C17 120.6(5) . . ?
N2 C17 C16 122.1(5) . . ?
N2 C18 C14 123.2(4) . . ?
O2 C19 O1 123.9(4) . . ?
O2 C19 C20 121.1(4) . . ?
O1 C19 C20 115.0(4) . . ?
C27 C20 C21 118.4(4) . . ?
C27 C20 C19 119.3(4) . . ?
C21 C20 C19 122.3(4) . . ?
C22 C21 C20 120.6(4) . . ?
C24 C22 C21 120.2(4) . . ?
C24 C22 C23 117.4(4) . . ?
C21 C22 C23 122.4(4) . . ?
O5 C23 O6 122.7(4) . . ?
O5 C23 C22 123.4(4) . . ?
O6 C23 C22 113.9(4) . . ?
C22 C24 C25 120.1(4) . . ?
C24 C25 C27 119.6(4) . . ?
C24 C25 C26 121.4(4) . . ?
C27 C25 C26 119.0(4) . . ?
O3 C26 O4 122.1(4) . . ?
O3 C26 C25 120.3(4) . . ?
O4 C26 C25 117.6(4) . . ?
C25 C27 C20 120.9(4) . . ?

loop_
_geom_bond_atom_site_label_1
_geom_bond_atom_site_label_2
_geom_bond_distance
_geom_bond_site_symmetry_2
_geom_bond_publ_flag
Cu1 O1 1.938(3) . ?
Cu1 O4 1.953(3) 2 ?
Cu1 N1 2.055(4) . ?
Cu1 N2 2.068(4) 4_466 ?
N1 C5 1.347(5) . ?
N1 C1 1.348(5) . ?
C1 C2 1.384(7) . ?
O1 C19 1.288(6) . ?
O2 C19 1.233(6) . ?
N2 C18 1.344(5) . ?
N2 C17 1.347(6) . ?
N2 Cu1 2.069(4) 4_765 ?
C2 C3 1.379(6) . ?
O3 C26 1.238(5) . ?
N3 C6 1.359(6) . ?
N3 C4 1.416(5) . ?
C3 C4 1.398(7) . ?
O4 C26 1.282(5) . ?
O4 Cu1 1.953(3) 2_545 ?
N4 C13 1.369(6) . ?
N4 C14 1.398(5) . ?
C4 C5 1.372(6) . ?
O5 C23 1.213(6) . ?
O6 C23 1.313(5) . ?
C6 O7 1.223(6) . ?
C6 C7 1.481(6) . ?
C7 C8 1.396(6) . ?
C7 C12 1.401(6) . ?
C8 C9 1.394(6) . ?
O8 C13 1.224(6) . ?
O9 C11 1.366(5) . ?
C9 C10 1.390(6) . ?
C9 C13 1.491(6) . ?
C10 C11 1.388(6) . ?
C11 C12 1.390(6) . ?
C14 C15 1.377(7) . ?
C14 C18 1.400(7) . ?
C15 C16 1.366(8) . ?
C16 C17 1.366(8) . ?
C19 C20 1.507(6) . ?
C20 C27 1.399(6) . ?
C20 C21 1.400(6) . ?
C21 C22 1.394(6) . ?
C22 C24 1.382(6) . ?
C22 C23 1.495(6) . ?
C24 C25 1.391(6) . ?
C25 C27 1.396(6) . ?
C25 C26 1.494(6) . ?
